data_2014792
loop_
_publ_author_name
'Schultz, Arthur J.'
'Cowan, John A.'
'Hitchman, Michael A.'
'Stratemeier, Horst'

_publ_section_title
;
 Single-crystal neutron-diffraction study of 3.4% Zn-doped
 (ND~4~)~2~[Cu(D~2~O)~6~](SO~4~)~2~ at 20 K
;
_journal_issue 5
_journal_name_full 'Acta Crystallographica Section C'
_journal_page_first m234
_journal_page_last m236
_journal_paper_doi 10.1107/S0108270105009121
_journal_volume 61
_journal_year 2005
_chemical_formula_iupac '(N D4)2 [Cu (D2 O)6] (S O4)2'
_chemical_formula_moiety
;
N H0.568 D3.432 1+)2, Cu0.966 Zn0.034 H1.704 D10.296 O6 2+, (S O4 2-)2
;
_chemical_formula_sum 'Cu0.966 D17.16 H2.84 N2 O14 S2 Zn0.034'
_chemical_formula_weight 417.13
_chemical_name_common 'ammonium copper Tutton salt'
_chemical_name_systematic
;
perdeuterated diammonium hexaaquacopper(II) bis(sulfate)
;
_space_group_IT_number 14
_symmetry_cell_setting monoclinic
_symmetry_space_group_name_Hall '-P 2yab'
_symmetry_space_group_name_H-M 'P 1 21/a 1'
_audit_creation_method 'WinGX routine CIF_UPDATE'
_cell_angle_alpha 90
_cell_angle_beta 106.379(16)
_cell_angle_gamma 90
_cell_formula_units_Z 2
_cell_length_a 9.0806(17)
_cell_length_b 12.1903(17)
_cell_length_c 6.3424(12)
_cell_measurement_reflns_used 2615
_cell_measurement_temperature 20(2)
_cell_volume 673.6(2)
_computing_cell_refinement 'LATCON (local program)'
_computing_data_collection
;
IPNS SCD time-of-flight neutron Laue diffractometer   (Schultz <i>et al.</i>,
1984)
;
_computing_data_reduction 'ANVRED (local program)'
_computing_molecular_graphics 'program (reference?)'
_computing_publication_material SHELXL97
_computing_structure_refinement 'GSAS (Larson & Von Dreele, 2004) and SHELXL97 (Sheldrick, 1997)'
_computing_structure_solution 'program (reference?)'
_diffrn_measured_fraction_theta_full 'not applicable to TOF Laue technique'
_diffrn_measured_fraction_theta_max 'not applicable to TOF Laue technique'
_diffrn_measurement_device_type 'IPNS single-crystal diffractometer'
_diffrn_measurement_method 'Time-of-flight Laue'
_diffrn_radiation_monochromator 'not applicable to TOF Laue technique'
_diffrn_radiation_source 'Intense Pulsed Neutron Source'
_diffrn_radiation_type white-beam
_diffrn_radiation_wavelength 0.7-4.2
_diffrn_reflns_av_R_equivalents 0.0659
_diffrn_reflns_limit_h_max 12
_diffrn_reflns_limit_h_min -12
_diffrn_reflns_limit_k_max 5
_diffrn_reflns_limit_k_min -17
_diffrn_reflns_limit_l_max 9
_diffrn_reflns_limit_l_min -2
_diffrn_reflns_number 2162
_diffrn_reflns_theta_full 'not applicable to TOF Laue technique'
_diffrn_reflns_theta_max 'not applicable to TOF Laue technique'
_diffrn_reflns_theta_min 6.7
_diffrn_standards_decay_% 0
_diffrn_standards_number 0
_exptl_absorpt_coefficient_mu '0.857 + 0.188\l cm^-1^'
_exptl_absorpt_correction_T_max 0.797
_exptl_absorpt_correction_T_min 0.698
_exptl_absorpt_correction_type gaussian
_exptl_absorpt_process_details '(IPNS ANVRED; local program)'
_exptl_crystal_colour blue
_exptl_crystal_density_diffrn 2.057
_exptl_crystal_density_method 'not measured'
_exptl_crystal_description prism
_exptl_crystal_F_000 434
_exptl_crystal_size_max 2.5
_exptl_crystal_size_mid 2.5
_exptl_crystal_size_min 2.5
_refine_diff_density_max '0.935 fm \%A^-3^'
_refine_diff_density_min '-0.927 fm \%A^-3^'
_refine_ls_extinction_method none
_refine_ls_goodness_of_fit_ref 1.171
_refine_ls_hydrogen_treatment mixed
_refine_ls_matrix_type full
_refine_ls_number_parameters 179
_refine_ls_number_reflns 1636
_refine_ls_number_restraints 0
_refine_ls_restrained_S_all 1.171
_refine_ls_R_factor_gt 0.0542
_refine_ls_shift/su_max 0.008
_refine_ls_structure_factor_coef Fsqd
_refine_ls_weighting_details 'calc w=1/[\s^2^(Fo^2^)+6.3927P] where P=(Fo^2^+2Fc^2^)/3'
_refine_ls_weighting_scheme calc
_refine_ls_wR_factor_ref 0.0889
_reflns_number_gt 1499
_reflns_number_total 1636
_reflns_threshold_expression I>2\s(I)
_cod_data_source_file fa1122.cif
_cod_data_source_block I
_cod_depositor_comments
;
The following automatic conversions were performed:

'_exptl_absorpt_correction_type' value 'Gaussian' changed to
'gaussian' according to
/home/saulius/struct/CIF-dictionaries/cif_core.dic dictionary named
'cif_core.dic' version 2.4.1 from 2010-06-29.

Automatic conversion script
Id: cif_fix_values 1715 2011-07-08 13:25:40Z adriana 
;
_cod_original_sg_symbol_H-M 'P 21/a'
_cod_database_code 2014792
_cod_database_fobs_code 2014792

loop_
_symmetry_equiv_pos_as_xyz
'x, y, z'
'-x+1/2, y+1/2, -z'
'-x, -y, -z'
'x-1/2, -y-1/2, z'

loop_
_atom_site_label
_atom_site_fract_x
_atom_site_fract_y
_atom_site_fract_z
_atom_site_U_iso_or_equiv
_atom_site_adp_type
_atom_site_calc_flag
_atom_site_refinement_flags
_atom_site_occupancy
_atom_site_disorder_assembly
_atom_site_disorder_group
_atom_site_type_symbol
Cu1 0 0 0 0.0053(3) Uani d SP 0.966(7) . . Cu
Zn1 0 0 0 0.0053(3) Uani d SP 0.034(7) . . Zn
S2 0.4197(4) 0.1342(3) 0.7425(5) 0.0044(6) Uani d . 1 . . S
O3 0.4297(2) 0.22749(13) 0.5959(3) 0.0073(3) Uani d . 1 . . O
O4 0.55774(18) 0.06691(14) 0.7823(3) 0.0083(3) Uani d . 1 . . O
O5 0.28419(19) 0.06782(13) 0.6315(3) 0.0070(3) Uani d . 1 . . O
O6 0.4014(2) 0.17870(13) 0.9506(3) 0.0079(3) Uani d . 1 . . O
O7 0.1867(2) 0.11826(14) 0.1767(3) 0.0083(3) Uani d . 1 . . O
O8 -0.15761(19) 0.10952(13) 0.0294(3) 0.0079(3) Uani d . 1 . . O
O9 -0.0058(2) -0.06465(13) 0.2835(3) 0.0071(3) Uani d . 1 . . O
N10 0.14154(12) 0.34146(8) 0.35764(18) 0.0090(2) Uani d . 1 . . N
D11 0.0790(3) 0.3272(2) 0.1984(4) 0.0214(5) Uani d P 0.858(5) . . D
H11 0.0790(3) 0.3272(2) 0.1984(4) 0.0214(5) Uani d P 0.142(5) . . H
D12 0.2385(3) 0.29479(19) 0.3974(4) 0.0208(5) Uani d P 0.858(5) . . D
H12 0.2385(3) 0.29479(19) 0.3974(4) 0.0208(5) Uani d P 0.142(5) . . H
D13 0.0745(3) 0.32021(19) 0.4567(4) 0.0184(5) Uani d P 0.858(5) . . D
H13 0.0745(3) 0.32021(19) 0.4567(4) 0.0184(5) Uani d P 0.142(5) . . H
D14 0.1690(3) 0.42291(18) 0.3744(4) 0.0192(5) Uani d P 0.858(5) . . D
H14 0.1690(3) 0.42291(18) 0.3744(4) 0.0192(5) Uani d P 0.142(5) . . H
D15 0.2321(3) 0.09426(19) 0.3270(4) 0.0195(5) Uani d P 0.858(5) . . D
H15 0.2321(3) 0.09426(19) 0.3270(4) 0.0195(5) Uani d P 0.142(5) . . H
D16 0.2686(3) 0.12631(19) 0.1099(4) 0.0185(5) Uani d P 0.858(5) . . D
H16 0.2686(3) 0.12631(19) 0.1099(4) 0.0185(5) Uani d P 0.142(5) . . H
D17 -0.2627(2) 0.09451(18) -0.0626(4) 0.0166(5) Uani d P 0.858(5) . . D
H17 -0.2627(2) 0.09451(18) -0.0626(4) 0.0166(5) Uani d P 0.142(5) . . H
D18 -0.1341(3) 0.18477(17) -0.0026(4) 0.0161(5) Uani d P 0.858(5) . . D
H18 -0.1341(3) 0.18477(17) -0.0026(4) 0.0161(5) Uani d P 0.142(5) . . H
D19 -0.1045(3) -0.05659(19) 0.3167(4) 0.0188(5) Uani d P 0.858(5) . . D
H19 -0.1045(3) -0.05659(19) 0.3167(4) 0.0188(5) Uani d P 0.142(5) . . H
D20 0.0207(3) -0.14175(17) 0.3094(4) 0.0153(5) Uani d P 0.858(5) . . D
H20 0.0207(3) -0.14175(17) 0.3094(4) 0.0153(5) Uani d P 0.142(5) . . H

loop_
_atom_site_aniso_label
_atom_site_aniso_U_11
_atom_site_aniso_U_22
_atom_site_aniso_U_33
_atom_site_aniso_U_12
_atom_site_aniso_U_13
_atom_site_aniso_U_23
Cu1 0.0056(7) 0.0056(7) 0.0047(7) 0.0005(5) 0.0012(6) 0.0017(6)
Zn1 0.0056(7) 0.0056(7) 0.0047(7) 0.0005(5) 0.0012(6) 0.0017(6)
S2 0.0024(12) 0.0047(13) 0.0063(14) -0.0009(9) 0.0015(11) -0.0006(10)
O3 0.0081(7) 0.0062(6) 0.0072(7) -0.0010(5) 0.0015(6) 0.0007(6)
O4 0.0050(7) 0.0099(7) 0.0096(7) 0.0030(5) 0.0012(6) 0.0009(6)
O5 0.0059(7) 0.0068(6) 0.0076(7) -0.0013(5) 0.0008(6) -0.0007(5)
O6 0.0099(7) 0.0071(6) 0.0075(7) 0.0000(6) 0.0037(6) -0.0009(6)
O7 0.0074(8) 0.0100(7) 0.0072(8) -0.0005(5) 0.0014(6) -0.0005(6)
O8 0.0067(8) 0.0069(7) 0.0100(7) 0.0000(5) 0.0022(6) 0.0005(6)
O9 0.0078(7) 0.0072(7) 0.0063(6) 0.0002(5) 0.0020(6) 0.0015(6)
N10 0.0089(5) 0.0089(5) 0.0094(5) 0.0001(4) 0.0031(4) 0.0005(4)
D11 0.0240(11) 0.0262(11) 0.0120(10) -0.0068(9) 0.0015(9) -0.0032(9)
D12 0.0160(10) 0.0174(10) 0.0306(12) 0.0060(8) 0.0094(9) 0.0054(9)
D13 0.0187(10) 0.0220(10) 0.0168(10) 0.0006(8) 0.0090(9) 0.0024(8)
D14 0.0242(11) 0.0102(9) 0.0228(11) -0.0028(8) 0.0059(9) -0.0014(8)
D15 0.0204(11) 0.0237(11) 0.0129(11) -0.0006(8) 0.0020(8) 0.0019(8)
D16 0.0162(11) 0.0226(11) 0.0190(11) -0.0027(8) 0.0088(9) -0.0002(8)
D17 0.0117(10) 0.0177(10) 0.0192(10) 0.0005(7) 0.0026(8) 0.0005(8)
D18 0.0170(10) 0.0123(10) 0.0192(11) -0.0010(7) 0.0054(8) 0.0005(8)
D19 0.0156(11) 0.0208(10) 0.0222(11) 0.0023(8) 0.0087(9) 0.0024(9)
D20 0.0169(10) 0.0115(9) 0.0179(10) 0.0022(7) 0.0058(8) 0.0028(7)

loop_
_atom_type_symbol
_atom_type_description
_atom_type_scat_dispersion_real
_atom_type_scat_dispersion_imag
_atom_type_scat_source
Cu Cu 0 0 'International Tables Vol C Tables 4.2.6.8 and 6.1.1.4'
Zn Zn 0 0 'International Tables Vol C Tables 4.2.6.8 and 6.1.1.4'
S S 0 0 'International Tables Vol C Tables 4.2.6.8 and 6.1.1.4'
O O 0 0 'International Tables Vol C Tables 4.2.6.8 and 6.1.1.4'
N N 0 0 'International Tables Vol C Tables 4.2.6.8 and 6.1.1.4'
D D 0 0 'International Tables Vol C Tables 4.2.6.8 and 6.1.1.4'
H H 0 0 'International Tables Vol C Tables 4.2.6.8 and 6.1.1.4'

loop_
_geom_angle_atom_site_label_1
_geom_angle_atom_site_label_2
_geom_angle_atom_site_label_3
_geom_angle_site_symmetry_1
_geom_angle_site_symmetry_3
_geom_angle
_geom_angle_publ_flag
O9 Cu1 O9 . 3 180.00 ?
O9 Cu1 O8 . 3 91.26(7) ?
O9 Cu1 O8 . . 88.74(7) y
O8 Cu1 O8 3 . 180.00 ?
O9 Cu1 O7 . 3 89.33(7) ?
O8 Cu1 O7 . 3 90.90(7) ?
O9 Cu1 O7 . . 90.67(7) y
O8 Cu1 O7 . . 89.10(7) y
O7 Cu1 O7 3 . 180.00 ?
O4 S2 O5 . . 109.5(2) ?
O4 S2 O6 . . 111.0(2) ?
O5 S2 O6 . . 109.8(2) ?
O4 S2 O3 . . 109.7(2) ?
O5 S2 O3 . . 108.1(2) ?
O6 S2 O3 . . 108.6(2) ?
D16 O7 D15 . . 107.3(3) ?
D16 O7 Cu1 . . 114.31(19) ?
D15 O7 Cu1 . . 110.19(19) ?
D18 O8 D17 . . 106.5(2) ?
D18 O8 Cu1 . . 113.77(19) ?
D17 O8 Cu1 . . 114.75(18) ?
D20 O9 D19 . . 105.0(2) ?
D20 O9 Cu1 . . 118.03(19) ?
D19 O9 Cu1 . . 114.53(18) ?
D12 N10 D14 . . 110.4(2) ?
D12 N10 D13 . . 109.2(2) ?
D14 N10 D13 . . 110.6(2) ?
D12 N10 D11 . . 110.4(2) ?
D14 N10 D11 . . 108.6(2) ?
D13 N10 D11 . . 107.6(2) ?

loop_
_geom_bond_atom_site_label_1
_geom_bond_atom_site_label_2
_geom_bond_site_symmetry_2
_geom_bond_distance
_geom_bond_publ_flag
Cu1 O7 . 2.2663(17) y
Cu1 O8 . 2.0041(17) y
Cu1 O9 . 1.9774(17) y
S2 O4 . 1.459(3) ?
S2 O5 . 1.475(3) ?
S2 O6 . 1.479(4) ?
S2 O3 . 1.488(4) ?
O7 D16 . 0.960(3) ?
O7 D15 . 0.971(3) ?
O8 D18 . 0.976(3) ?
O8 D17 . 0.985(3) ?
O9 D20 . 0.973(3) ?
O9 D19 . 0.982(3) ?
N10 D12 . 1.019(3) ?
N10 D14 . 1.022(2) ?
N10 D13 . 1.024(3) ?
N10 D11 . 1.024(2) ?

loop_
_geom_hbond_atom_site_label_D
_geom_hbond_atom_site_label_H
_geom_hbond_atom_site_label_A
_geom_hbond_site_symmetry_A
_geom_hbond_distance_DH
_geom_hbond_distance_HA
_geom_hbond_distance_DA
_geom_hbond_angle_DHA
_geom_hbond_publ_flag
N10 D11 O6 4_564 1.025(3) 1.910(3) 2.882(2) 157.3(2) y
N10 D12 O3 . 1.019(3) 2.010(3) 2.972(2) 156.5(2) y
N10 D13 O3 4_565 1.024(3) 1.871(3) 2.886(2) 170.7(2) y
N10 D14 O5 2_556 1.022(3) 1.820(3) 2.837(2) 173.0(2) y
O7 D15 O5 . 0.971(3) 1.881(3) 2.836(3) 166.8(3) y
O7 D16 O6 1_554 0.960(3) 1.889(3) 2.824(3) 164.2(2) y
O8 D17 O4 1_454 0.985(3) 1.684(3) 2.669(3) 179.1(2) y
O8 D18 O6 4_564 0.976(3) 1.737(3) 2.712(2) 176.6(3) y
O9 D19 O5 3_556 0.982(3) 1.758(3) 2.730(3) 169.7(2) y
O9 D20 O3 2_546 0.973(3) 1.718(3) 2.680(2) 169.6(3) y
